data_7232369
loop_
_publ_author_name
'Tiihonen, Antti'
'Lahtinen, Manu'

_publ_section_title
;
 In-depth structural analysis of lanthanoid coordination networks based on
 a flexible tripodal zwitterionic isonicotinate ligand
;
_journal_issue 14
_journal_name_full CrystEngComm
_journal_page_first 2286
_journal_paper_doi 10.1039/C8CE01015C
_journal_volume 21
_journal_year 2019
_chemical_formula_moiety 'C30 H31 Gd N3 O8, 2(Br), C F3 O3 S'
_chemical_formula_sum 'C31 H51 Br2 F3 Gd N3 O21 S'
_chemical_formula_weight 1207.88
_space_group_crystal_system triclinic
_space_group_IT_number 2
_space_group_name_Hall '-P 1'
_space_group_name_H-M_alt 'P -1'
_symmetry_space_group_name_Hall '-P 1'
_symmetry_space_group_name_H-M 'P -1'
_atom_sites_solution_hydrogens mixed
_atom_sites_solution_primary iterative
_audit_creation_date 2018-03-26
_audit_creation_method
;
Olex2 1.2
(compiled 2017.08.10 svn.r3458 for OlexSys, GUI svn.r5381)
;
_audit_update_record
;
2018-03-29 deposited with the CCDC.    2019-02-18 downloaded from the CCDC.
;
_cell_angle_alpha 107.797(4)
_cell_angle_beta 103.227(4)
_cell_angle_gamma 99.461(3)
_cell_formula_units_Z 2
_cell_length_a 9.5280(4)
_cell_length_b 14.3123(6)
_cell_length_c 18.8610(8)
_cell_measurement_reflns_used 7885
_cell_measurement_temperature 120.01(10)
_cell_measurement_theta_max 76.6790
_cell_measurement_theta_min 3.3350
_cell_volume 2306.55(19)
_computing_cell_refinement 'CrysAlisPro 1.171.38.43 (Rigaku OD, 2015)'
_computing_data_collection 'CrysAlisPro 1.171.38.43 (Rigaku OD, 2015)'
_computing_data_reduction 'CrysAlisPro 1.171.38.43 (Rigaku OD, 2015)'
_computing_molecular_graphics 'Olex2 (Dolomanov et al., 2009)'
_computing_publication_material 'Olex2 (Dolomanov et al., 2009)'
_computing_structure_refinement 'ShelXL (Sheldrick, 2015)'
_computing_structure_solution
;
Superflip (Palatinus & Chapuis, 2007;Palatinus & van der Lee, 2008;
Palatinus et al., 2012)
;
_diffrn_ambient_environment N~2~
_diffrn_ambient_temperature 120.01(10)
_diffrn_detector 'CCD plate'
_diffrn_detector_area_resol_mean 10.3953
_diffrn_detector_type Atlas
_diffrn_measured_fraction_theta_full 0.993
_diffrn_measured_fraction_theta_max 0.993
_diffrn_measurement_details
;
List of Runs (angles in degrees, time in seconds):

  # Type    Start    End  Width  t~exp~   \w     \q     \k     \f   Frames
#--------------------------------------------------------------------------
  1  \w    -70.00  31.00   1.00    1.00    --  -41.90  57.00 -30.00  101
  2  \w    -74.00  33.00   1.00    1.00    --  -41.90  77.00-180.00  107
  3  \w     52.00 103.00   1.00    1.00    --   41.90-138.00 117.00   51
  4  \w     61.00 141.00   1.00    2.00    --  112.00 -61.00 150.00   80
  5  \w     64.00 108.00   1.00    2.00    --  112.00 -94.00  60.00   44
  6  \w     51.00 136.00   1.00    2.00    --  112.00 -45.00  60.00   85
  7  \w     75.00 108.00   1.00    2.00    --  112.00 -94.00-120.00   33
  8  \w     65.00 115.00   1.00    2.00    --  112.00-111.00-180.00   50
  9  \w     41.00 132.00   1.00    2.00    --  112.00 -45.00 -30.00   91
 10  \w     29.00  55.00   1.00    2.00    --  112.00 -94.00-120.00   26
 11  \w     29.00 109.00   1.00    2.00    --  112.00 -94.00 -30.00   80
 12  \w     30.00 178.00   1.00    2.00    --  112.00   0.00 120.00  148
 13  \w    100.00 172.00   1.00    2.00    --  112.00 111.00 120.00   72
 14  \w   -113.00 -18.00   1.00    1.00    --  -41.90 -37.00  30.00   95
;
_diffrn_measurement_device 'four-circle diffractometer'
_diffrn_measurement_device_type 'SuperNova, Dual, Cu at zero, Atlas'
_diffrn_measurement_method '\w scans'
_diffrn_orient_matrix_type 'CrysAlisPro convention (1999,Acta A55,543-557)'
_diffrn_orient_matrix_UB_11 -0.1048011000
_diffrn_orient_matrix_UB_12 -0.0828012000
_diffrn_orient_matrix_UB_13 -0.0759865000
_diffrn_orient_matrix_UB_21 -0.0649963000
_diffrn_orient_matrix_UB_22 -0.0558804000
_diffrn_orient_matrix_UB_23 0.0478813000
_diffrn_orient_matrix_UB_31 -0.1194279000
_diffrn_orient_matrix_UB_32 0.0606128000
_diffrn_orient_matrix_UB_33 0.0022511000
_diffrn_radiation_monochromator mirror
_diffrn_radiation_probe x-ray
_diffrn_radiation_type CuK\a
_diffrn_radiation_wavelength 1.54184
_diffrn_reflns_av_R_equivalents 0.0354
_diffrn_reflns_av_unetI/netI 0.0508
_diffrn_reflns_Laue_measured_fraction_full 0.993
_diffrn_reflns_Laue_measured_fraction_max 0.993
_diffrn_reflns_limit_h_max 8
_diffrn_reflns_limit_h_min -11
_diffrn_reflns_limit_k_max 17
_diffrn_reflns_limit_k_min -9
_diffrn_reflns_limit_l_max 21
_diffrn_reflns_limit_l_min -22
_diffrn_reflns_number 14103
_diffrn_reflns_point_group_measured_fraction_full 0.993
_diffrn_reflns_point_group_measured_fraction_max 0.993
_diffrn_reflns_theta_full 67.684
_diffrn_reflns_theta_max 68.000
_diffrn_reflns_theta_min 2.577
_diffrn_source 'micro-focus sealed X-ray tube'
_diffrn_source_type 'SuperNova (Cu) X-ray Source'
_exptl_absorpt_coefficient_mu 12.555
_exptl_absorpt_correction_T_max 0.269
_exptl_absorpt_correction_T_min 0.061
_exptl_absorpt_correction_type gaussian
_exptl_absorpt_process_details
;
CrysAlisPro 1.171.38.43 (Rigaku Oxford Diffraction, 2015)
Numerical absorption correction based on gaussian integration over
            a multifaceted crystal model
Empirical absorption correction using spherical harmonics,
 implemented in SCALE3 ABSPACK scaling algorithm.
;
_exptl_crystal_colour 'clear colourless'
_exptl_crystal_colour_lustre clear
_exptl_crystal_colour_primary colourless
_exptl_crystal_density_diffrn 1.739
_exptl_crystal_description block
_exptl_crystal_F_000 1206
_exptl_crystal_size_max 0.283
_exptl_crystal_size_mid 0.164
_exptl_crystal_size_min 0.132
_refine_diff_density_max 2.858
_refine_diff_density_min -1.928
_refine_diff_density_rms 0.206
_refine_ls_extinction_method none
_refine_ls_goodness_of_fit_ref 1.055
_refine_ls_hydrogen_treatment constr
_refine_ls_matrix_type full
_refine_ls_number_parameters 484
_refine_ls_number_reflns 8343
_refine_ls_number_restraints 0
_refine_ls_restrained_S_all 1.055
_refine_ls_R_factor_all 0.0724
_refine_ls_R_factor_gt 0.0686
_refine_ls_shift/su_max 0.000
_refine_ls_shift/su_mean 0.000
_refine_ls_structure_factor_coef Fsqd
_refine_ls_weighting_details 'w=1/[\s^2^(Fo^2^)+(0.1298P)^2^+11.1175P] where P=(Fo^2^+2Fc^2^)/3'
_refine_ls_weighting_scheme calc
_refine_ls_wR_factor_gt 0.1930
_refine_ls_wR_factor_ref 0.1984
_reflns_Friedel_coverage 0.000
_reflns_number_gt 7753
_reflns_number_total 8343
_reflns_threshold_expression 'I > 2\s(I)'
_cod_data_source_file c8ce01015c2.cif
_cod_data_source_block jj003_br_gd_otf_h2o_acet_red3
_cod_depositor_comments 'Adding full bibliography for 7232365--7232385.cif.'
_cod_original_cell_volume 2306.53(18)
_cod_database_code 7232369
_shelx_shelxl_version_number 2018/1
_chemical_oxdiff_formula 'C21 H25 O12 N3 F12 S3 Br1 Gd1'
_chemical_oxdiff_usercomment 'clear colorless block'
_shelx_space_group_comment
;
The symmetry employed for this shelxl refinement is uniquely defined
by the following loop, which should always be used as a source of
symmetry information in preference to the above space-group names.
They are only intended as comments.
;
_reflns_odcompleteness_completeness 99.32
_reflns_odcompleteness_iscentric 1
_reflns_odcompleteness_theta 66.97
_olex2_refinement_description
;
1. Fixed Uiso
 At 1.2 times of:
  All C(H) groups, All C(H,H) groups
 At 1.5 times of:
  All C(H,H,H) groups, All O(H,H) groups
2. Others
 Sof(Br2B)=1-FVAR(1)
 Sof(Br2A)=FVAR(1)
3.a Rotating group:
 O2W(H2WA,H2WB), O1W(H1WA,H1WB)
3.b Secondary CH2 refined with riding coordinates:
 C20(H20A,H20B), C10(H10A,H10B), C30(H30A,H30B)
3.c Aromatic/amide H refined with riding coordinates:
 C16(H16), C23(H23), C32(H32), C25(H25), C22(H22), C15(H15), C12(H12),
 C13(H13), C33(H33), C36(H36), C26(H26), C35(H35)
3.d Idealised Me refined as rotating group:
 C8(H8A,H8B,H8C), C9(H9A,H9B,H9C), C7(H7A,H7B,H7C)
;
_olex2_submission_special_instructions 'No special instructions were received'
_oxdiff_exptl_absorpt_empirical_details
;
Empirical correction (ABSPACK) includes:
- Absorption correction using spherical harmonics
- Frame scaling
;
_oxdiff_exptl_absorpt_empirical_full_max 1.708
_oxdiff_exptl_absorpt_empirical_full_min 0.600

loop_
_space_group_symop_operation_xyz
'x, y, z'
'-x, -y, -z'

loop_
_atom_site_label
_atom_site_type_symbol
_atom_site_fract_x
_atom_site_fract_y
_atom_site_fract_z
_atom_site_U_iso_or_equiv
_atom_site_adp_type
_atom_site_occupancy
_atom_site_site_symmetry_order
_atom_site_calc_flag
_atom_site_refinement_flags_posn
_atom_site_refinement_flags_occupancy
_atom_site_disorder_assembly
_atom_site_disorder_group
Gd1 Gd 0.73021(4) 0.51380(3) -0.00513(2) 0.01991(15) Uani 1 1 d . . . .
Br1 Br 1.23644(14) 0.41713(10) 0.31308(7) 0.0606(3) Uani 1 1 d . . . .
Br2A Br 1.28275(15) 0.91504(12) 0.29314(9) 0.0517(5) Uani 0.739(4) 1 d . P A 2
S40 S 0.8026(2) 0.76522(16) 0.40202(12) 0.0340(4) Uani 1 1 d . . . .
O18 O 0.9275(6) 0.5852(4) 0.1147(3) 0.0286(11) Uani 1 1 d . . . .
O28 O 1.5503(5) 1.3602(4) 0.9043(3) 0.0243(10) Uani 1 1 d . . . .
O29 O 1.3412(6) 1.3410(4) 0.9400(3) 0.0261(10) Uani 1 1 d . . . .
O19 O 1.1291(5) 0.5416(4) 0.0882(3) 0.0273(11) Uani 1 1 d . . . .
F46 F 0.6673(8) 0.5955(5) 0.4159(5) 0.075(2) Uani 1 1 d . . . .
O41 O 0.6908(8) 0.8090(5) 0.4254(5) 0.0542(18) Uani 1 1 d . . . .
F47 F 0.9035(8) 0.6129(5) 0.4270(4) 0.0663(17) Uani 1 1 d . . . .
C20 C 1.1176(9) 0.9691(6) 0.6157(4) 0.0322(17) Uani 1 1 d . . . .
H20A H 1.015227 0.944918 0.617205 0.039 Uiso 1 1 calc R . . .
H20B H 1.109760 0.995894 0.572774 0.039 Uiso 1 1 calc R . . .
O42 O 0.9465(8) 0.8240(5) 0.4311(4) 0.0506(16) Uani 1 1 d . . . .
N21 N 1.2026(7) 1.0555(5) 0.6920(3) 0.0260(13) Uani 1 1 d . . . .
N11 N 1.2994(7) 0.7085(5) 0.3751(3) 0.0249(12) Uani 1 1 d . . . .
C24 C 1.3444(8) 1.2220(5) 0.8238(4) 0.0219(13) Uani 1 1 d . . . .
O43 O 0.7517(11) 0.7019(7) 0.3183(5) 0.068(2) Uani 1 1 d . . . .
F45 F 0.8334(9) 0.6997(6) 0.5202(4) 0.075(2) Uani 1 1 d . . . .
C16 C 1.1570(9) 0.7064(6) 0.3527(4) 0.0319(17) Uani 1 1 d . . . .
H16 H 1.109886 0.734316 0.390584 0.038 Uiso 1 1 calc R . . .
C23 C 1.4262(8) 1.1704(6) 0.7813(4) 0.0272(15) Uani 1 1 d . . . .
H23 H 1.531784 1.192812 0.797016 0.033 Uiso 1 1 calc R . . .
C5 C 1.1847(8) 0.8801(5) 0.5971(4) 0.0247(14) Uani 1 1 d . . . .
N31 N 1.2159(7) 0.6151(5) 0.6929(4) 0.0283(13) Uani 1 1 d . . . .
C17 C 1.0616(8) 0.5803(5) 0.1334(4) 0.0223(14) Uani 1 1 d . . . .
C6 C 1.2656(9) 0.8659(6) 0.5429(4) 0.0287(15) Uani 1 1 d . . . .
C32 C 1.1473(9) 0.5798(8) 0.7378(5) 0.040(2) Uani 1 1 d . . . .
H32 H 1.042158 0.567582 0.726729 0.048 Uiso 1 1 calc R . . .
C25 C 1.1906(9) 1.1888(6) 0.7993(5) 0.0318(16) Uani 1 1 d . . . .
H25 H 1.133698 1.223126 0.828718 0.038 Uiso 1 1 calc R . . .
C3 C 1.1840(9) 0.7121(6) 0.5994(4) 0.0282(15) Uani 1 1 d . . . .
C1 C 1.3024(8) 0.7717(6) 0.5160(4) 0.0281(15) Uani 1 1 d . . . .
C22 C 1.3508(8) 1.0848(5) 0.7149(4) 0.0257(14) Uani 1 1 d . . . .
H22 H 1.405466 1.047204 0.685855 0.031 Uiso 1 1 calc R . . .
C2 C 1.2587(9) 0.6941(6) 0.5427(4) 0.0319(16) Uani 1 1 d . . . .
C27 C 1.4204(8) 1.3166(5) 0.8957(4) 0.0243(14) Uani 1 1 d . . . .
C15 C 1.0753(8) 0.6641(6) 0.2747(4) 0.0277(15) Uani 1 1 d . . . .
H15 H 0.972052 0.661110 0.258852 0.033 Uiso 1 1 calc R . . .
C14 C 1.1464(8) 0.6261(5) 0.2200(4) 0.0204(13) Uani 1 1 d . . . .
C44 C 0.7988(10) 0.6552(10) 0.4331(10) 0.080(5) Uani 1 1 d . . . .
C8 C 1.0737(9) 0.8258(7) 0.6920(4) 0.0343(17) Uani 1 1 d . . . .
H8A H 1.113294 0.896761 0.726946 0.052 Uiso 1 1 calc GR . . .
H8B H 1.092638 0.781359 0.721714 0.052 Uiso 1 1 calc GR . . .
H8C H 0.966167 0.812534 0.668331 0.052 Uiso 1 1 calc GR . . .
C4 C 1.1495(8) 0.8051(6) 0.6285(4) 0.0267(15) Uani 1 1 d . . . .
C10 C 1.3942(9) 0.7561(7) 0.4599(4) 0.0355(18) Uani 1 1 d . . . .
H10A H 1.459157 0.711945 0.471338 0.043 Uiso 1 1 calc R . . .
H10B H 1.459159 0.822393 0.468222 0.043 Uiso 1 1 calc R . . .
C12 C 1.3698(9) 0.6710(7) 0.3226(4) 0.0339(17) Uani 1 1 d . . . .
H12 H 1.472327 0.672715 0.339782 0.041 Uiso 1 1 calc R . . .
C13 C 1.2952(9) 0.6307(6) 0.2453(5) 0.0326(17) Uani 1 1 d . . . .
H13 H 1.346121 0.605601 0.208555 0.039 Uiso 1 1 calc R . . .
C33 C 1.2296(9) 0.5615(7) 0.7994(5) 0.0386(19) Uani 1 1 d . . . .
H33 H 1.180865 0.537821 0.831606 0.046 Uiso 1 1 calc R . . .
C36 C 1.3630(10) 0.6339(8) 0.7074(5) 0.042(2) Uani 1 1 d . . . .
H36 H 1.409508 0.661015 0.675938 0.050 Uiso 1 1 calc R . . .
C26 C 1.1197(8) 1.1051(6) 0.7315(5) 0.0302(16) Uani 1 1 d . . . .
H26 H 1.014054 1.083206 0.713135 0.036 Uiso 1 1 calc R . . .
C30 C 1.1171(9) 0.6262(6) 0.6224(5) 0.0348(18) Uani 1 1 d . . . .
H30A H 1.022673 0.636896 0.632896 0.042 Uiso 1 1 calc R . . .
H30B H 1.092343 0.561820 0.577554 0.042 Uiso 1 1 calc R . . .
C9 C 1.3053(12) 0.9465(7) 0.5108(5) 0.045(2) Uani 1 1 d . . . .
H9A H 1.357230 0.922644 0.472128 0.067 Uiso 1 1 calc GR . . .
H9B H 1.370497 1.007855 0.553169 0.067 Uiso 1 1 calc GR . . .
H9C H 1.214324 0.961900 0.485887 0.067 Uiso 1 1 calc GR . . .
C7 C 1.2915(13) 0.5930(7) 0.5106(6) 0.048(2) Uani 1 1 d . . . .
H7A H 1.254004 0.547849 0.535700 0.073 Uiso 1 1 calc GR . . .
H7B H 1.399432 0.602199 0.520814 0.073 Uiso 1 1 calc GR . . .
H7C H 1.242616 0.563149 0.454180 0.073 Uiso 1 1 calc GR . . .
C35 C 1.4481(9) 0.6138(8) 0.7683(5) 0.0381(19) Uani 1 1 d . . . .
H35 H 1.552980 0.625425 0.777858 0.046 Uiso 1 1 calc R . . .
O38 O 1.4039(6) 0.5283(4) 0.9245(3) 0.0258(10) Uani 1 1 d . . . .
O39 O 1.6075(6) 0.5589(4) 0.8876(3) 0.0278(11) Uani 1 1 d . . . .
O2W O 0.8968(6) 0.6629(4) -0.0090(3) 0.0347(12) Uani 1 1 d . . . .
H2WA H 0.925238 0.716777 0.037060 0.052 Uiso 1 1 d GR . . .
H2WB H 0.852989 0.685487 -0.046950 0.052 Uiso 1 1 d GR . . .
O1W O 0.8116(7) 0.3716(5) 0.0207(4) 0.0412(14) Uani 1 1 d . . . .
H1WA H 0.737245 0.313488 -0.000588 0.062 Uiso 1 1 d GR . . .
H1WB H 0.844543 0.383318 0.072633 0.062 Uiso 1 1 d GR . . .
C34 C 1.3806(8) 0.5766(5) 0.8154(4) 0.0260(14) Uani 1 1 d . . . .
C37 C 1.4713(8) 0.5522(5) 0.8803(4) 0.0249(14) Uani 1 1 d . . . .
Br2B Br 1.1519(6) 0.8494(5) 0.1377(4) 0.0779(18) Uani 0.261(4) 1 d . P A 1

loop_
_atom_site_aniso_label
_atom_site_aniso_U_11
_atom_site_aniso_U_22
_atom_site_aniso_U_33
_atom_site_aniso_U_23
_atom_site_aniso_U_13
_atom_site_aniso_U_12
Gd1 0.0180(2) 0.0267(2) 0.0116(2) 0.00248(15) 0.00213(14) 0.00824(15)
Br1 0.0561(7) 0.0718(8) 0.0496(6) 0.0152(5) 0.0191(5) 0.0122(5)
Br2A 0.0371(7) 0.0658(9) 0.0638(10) 0.0292(7) 0.0251(6) 0.0177(6)
S40 0.0246(9) 0.0475(11) 0.0358(10) 0.0187(9) 0.0101(8) 0.0157(8)
O18 0.021(2) 0.047(3) 0.010(2) 0.003(2) -0.0010(19) 0.009(2)
O28 0.017(2) 0.026(2) 0.018(2) -0.0023(19) -0.0010(18) 0.0043(19)
O29 0.028(3) 0.029(2) 0.017(2) -0.0017(19) 0.007(2) 0.012(2)
O19 0.020(2) 0.040(3) 0.017(2) 0.000(2) 0.009(2) 0.012(2)
F46 0.057(4) 0.058(4) 0.096(6) 0.041(4) -0.005(4) -0.003(3)
O41 0.038(4) 0.049(4) 0.073(5) 0.018(4) 0.012(3) 0.018(3)
F47 0.071(4) 0.051(3) 0.080(5) 0.027(3) 0.019(4) 0.024(3)
C20 0.030(4) 0.030(4) 0.020(4) 0.001(3) -0.007(3) 0.001(3)
O42 0.052(4) 0.044(4) 0.058(4) 0.018(3) 0.020(3) 0.013(3)
N21 0.027(3) 0.024(3) 0.018(3) 0.002(2) -0.001(2) 0.005(2)
N11 0.024(3) 0.032(3) 0.013(3) 0.003(2) 0.001(2) 0.005(2)
C24 0.025(3) 0.023(3) 0.013(3) 0.000(3) 0.003(3) 0.007(3)
O43 0.081(6) 0.078(6) 0.042(4) 0.016(4) 0.015(4) 0.026(5)
F45 0.081(5) 0.087(5) 0.049(4) 0.027(4) 0.005(4) 0.015(4)
C16 0.033(4) 0.044(4) 0.013(3) -0.002(3) 0.008(3) 0.017(3)
C23 0.024(3) 0.026(3) 0.024(4) 0.001(3) 0.005(3) 0.006(3)
C5 0.027(3) 0.024(3) 0.013(3) -0.001(3) 0.001(3) 0.000(3)
N31 0.028(3) 0.031(3) 0.022(3) 0.012(3) -0.001(3) 0.003(3)
C17 0.020(3) 0.027(3) 0.013(3) 0.003(3) -0.002(3) 0.005(3)
C6 0.035(4) 0.027(4) 0.015(3) 0.003(3) 0.001(3) 0.001(3)
C32 0.024(4) 0.061(6) 0.034(4) 0.027(4) 0.000(3) 0.003(4)
C25 0.025(4) 0.041(4) 0.024(4) 0.003(3) 0.007(3) 0.009(3)
C3 0.031(4) 0.031(4) 0.018(3) 0.011(3) -0.001(3) 0.004(3)
C1 0.027(4) 0.037(4) 0.012(3) 0.002(3) 0.000(3) 0.009(3)
C22 0.025(4) 0.025(3) 0.021(3) 0.001(3) 0.006(3) 0.006(3)
C2 0.035(4) 0.031(4) 0.023(4) 0.007(3) -0.001(3) 0.009(3)
C27 0.030(4) 0.022(3) 0.017(3) 0.002(3) 0.003(3) 0.012(3)
C15 0.025(4) 0.042(4) 0.013(3) 0.003(3) 0.004(3) 0.016(3)
C14 0.023(3) 0.024(3) 0.011(3) 0.004(2) 0.001(3) 0.006(3)
C44 0.019(4) 0.074(8) 0.178(16) 0.096(10) 0.018(6) 0.010(5)
C8 0.037(4) 0.043(4) 0.019(4) 0.007(3) 0.010(3) 0.004(3)
C4 0.025(4) 0.027(3) 0.018(3) 0.003(3) -0.001(3) 0.000(3)
C10 0.031(4) 0.053(5) 0.008(3) 0.000(3) -0.002(3) 0.007(4)
C12 0.027(4) 0.051(5) 0.017(4) 0.003(3) 0.003(3) 0.016(3)
C13 0.025(4) 0.044(4) 0.025(4) 0.004(3) 0.007(3) 0.011(3)
C33 0.026(4) 0.061(6) 0.036(4) 0.030(4) 0.008(3) 0.006(4)
C36 0.037(5) 0.068(6) 0.034(5) 0.034(4) 0.012(4) 0.018(4)
C26 0.020(3) 0.037(4) 0.028(4) 0.004(3) 0.008(3) 0.006(3)
C30 0.035(4) 0.037(4) 0.026(4) 0.016(3) -0.006(3) 0.001(3)
C9 0.065(6) 0.037(5) 0.039(5) 0.020(4) 0.022(4) 0.006(4)
C7 0.065(6) 0.040(5) 0.041(5) 0.010(4) 0.013(5) 0.026(5)
C35 0.022(4) 0.068(6) 0.031(4) 0.028(4) 0.008(3) 0.010(4)
O38 0.026(3) 0.035(3) 0.017(2) 0.010(2) 0.006(2) 0.008(2)
O39 0.026(3) 0.039(3) 0.019(2) 0.012(2) 0.004(2) 0.012(2)
O2W 0.039(3) 0.036(3) 0.027(3) 0.010(2) 0.008(2) 0.005(2)
O1W 0.053(4) 0.051(4) 0.037(3) 0.021(3) 0.024(3) 0.036(3)
C34 0.031(4) 0.027(3) 0.019(3) 0.008(3) 0.003(3) 0.009(3)
C37 0.023(3) 0.026(3) 0.019(3) 0.003(3) 0.001(3) 0.008(3)
Br2B 0.061(3) 0.101(4) 0.075(4) 0.036(3) 0.029(3) 0.008(3)

loop_
_atom_type_symbol
_atom_type_description
_atom_type_scat_dispersion_real
_atom_type_scat_dispersion_imag
_atom_type_scat_source
C C 0.0181 0.0091 'International Tables Vol C Tables 4.2.6.8 and 6.1.1.4'
H H 0.0000 0.0000 'International Tables Vol C Tables 4.2.6.8 and 6.1.1.4'
Br Br -0.6763 1.2805 'International Tables Vol C Tables 4.2.6.8 and 6.1.1.4'
F F 0.0727 0.0534 'International Tables Vol C Tables 4.2.6.8 and 6.1.1.4'
Gd Gd -8.8380 11.9157 'International Tables Vol C Tables 4.2.6.8 and 6.1.1.4'
N N 0.0311 0.0180 'International Tables Vol C Tables 4.2.6.8 and 6.1.1.4'
O O 0.0492 0.0322 'International Tables Vol C Tables 4.2.6.8 and 6.1.1.4'
S S 0.3331 0.5567 'International Tables Vol C Tables 4.2.6.8 and 6.1.1.4'

loop_
_exptl_crystal_face_index_h
_exptl_crystal_face_index_k
_exptl_crystal_face_index_l
_exptl_crystal_face_perp_dist
4 6 -4 0.0516
-4 4 8 0.1341
0 -7 -4 0.0799
-3 9 -2 0.1159
6 -5 -2 0.1364
-1 -8 8 0.0734
-6 -1 7 0.1289
5 -3 3 0.1132
2 4 6 0.0771
0 2 -12 0.0624
1 -8 8 0.0709
0 8 -8 0.0582
-6 -1 3 0.1346
-1 -9 4 0.0794
0 9 -1 0.0661
0 3 9 0.0804
2 1 9 0.0777
4 -1 -10 0.1177
3 -9 3 0.0947

loop_
_geom_angle_atom_site_label_1
_geom_angle_atom_site_label_2
_geom_angle_atom_site_label_3
_geom_angle
_geom_angle_site_symmetry_1
_geom_angle_site_symmetry_3
O18 Gd1 O28 144.53(18) . 1_444
O18 Gd1 O39 140.52(19) . 1_454
O18 Gd1 O2W 71.92(19) . .
O18 Gd1 O1W 73.8(2) . .
O28 Gd1 O39 74.82(18) 1_444 1_454
O28 Gd1 O2W 138.37(18) 1_444 .
O28 Gd1 O1W 72.4(2) 1_444 .
O29 Gd1 O18 78.79(18) 2_776 .
O29 Gd1 O28 122.19(17) 2_776 1_444
O29 Gd1 O39 78.05(18) 2_776 1_454
O29 Gd1 O2W 72.57(19) 2_776 .
O29 Gd1 O1W 138.96(19) 2_776 .
O19 Gd1 O18 98.19(17) 2_765 .
O19 Gd1 O28 81.57(17) 2_765 1_444
O19 Gd1 O29 142.38(19) 2_765 2_776
O19 Gd1 O38 145.30(19) 2_765 2_766
O19 Gd1 O39 81.69(18) 2_765 1_454
O19 Gd1 O2W 70.94(19) 2_765 .
O19 Gd1 O1W 72.4(2) 2_765 .
O38 Gd1 O18 82.13(18) 2_766 .
O38 Gd1 O28 78.87(18) 2_766 1_444
O38 Gd1 O29 72.01(18) 2_766 2_776
O38 Gd1 O39 119.68(17) 2_766 1_454
O38 Gd1 O2W 139.31(18) 2_766 .
O38 Gd1 O1W 74.44(19) 2_766 .
O39 Gd1 O2W 70.84(19) 1_454 .
O39 Gd1 O1W 140.5(2) 1_454 .
O1W Gd1 O2W 124.6(2) . .
O41 S40 O43 111.6(5) . .
O41 S40 C44 106.0(5) . .
O42 S40 O41 118.0(4) . .
O42 S40 O43 116.6(5) . .
O42 S40 C44 107.5(4) . .
O43 S40 C44 93.3(7) . .
C17 O18 Gd1 133.1(4) . .
C27 O28 Gd1 136.4(4) . 1_666
C27 O29 Gd1 139.0(5) . 2_776
C17 O19 Gd1 173.9(5) . 2_765
H20A C20 H20B 107.5 . .
N21 C20 H20A 108.4 . .
N21 C20 H20B 108.4 . .
C5 C20 H20A 108.4 . .
C5 C20 H20B 108.4 . .
C5 C20 N21 115.3(6) . .
C22 N21 C20 121.2(6) . .
C22 N21 C26 122.3(6) . .
C26 N21 C20 116.3(6) . .
C16 N11 C10 122.5(6) . .
C16 N11 C12 121.0(6) . .
C12 N11 C10 116.5(6) . .
C23 C24 C25 119.6(7) . .
C23 C24 C27 121.0(6) . .
C25 C24 C27 119.4(6) . .
N11 C16 H16 119.6 . .
N11 C16 C15 120.7(7) . .
C15 C16 H16 119.6 . .
C24 C23 H23 120.6 . .
C24 C23 C22 118.8(7) . .
C22 C23 H23 120.6 . .
C6 C5 C20 121.1(7) . .
C6 C5 C4 120.6(7) . .
C4 C5 C20 117.9(7) . .
C32 N31 C30 116.7(7) . .
C36 N31 C32 121.6(7) . .
C36 N31 C30 121.6(7) . .
O18 C17 C14 116.4(6) . .
O19 C17 O18 126.1(6) . .
O19 C17 C14 117.5(6) . .
C5 C6 C1 119.0(7) . .
C5 C6 C9 120.4(7) . .
C1 C6 C9 120.4(7) . .
N31 C32 H32 120.2 . .
N31 C32 C33 119.7(8) . .
C33 C32 H32 120.2 . .
C24 C25 H25 120.1 . .
C24 C25 C26 119.8(7) . .
C26 C25 H25 120.1 . .
C2 C3 C4 121.5(7) . .
C2 C3 C30 120.5(7) . .
C4 C3 C30 117.3(7) . .
C6 C1 C10 119.9(7) . .
C2 C1 C6 120.7(7) . .
C2 C1 C10 119.3(7) . .
N21 C22 C23 120.3(7) . .
N21 C22 H22 119.9 . .
C23 C22 H22 119.9 . .
C3 C2 C7 120.9(8) . .
C1 C2 C3 118.9(7) . .
C1 C2 C7 120.1(8) . .
O28 C27 O29 127.8(6) . .
O28 C27 C24 117.7(6) . .
O29 C27 C24 114.5(6) . .
C16 C15 H15 120.5 . .
C16 C15 C14 118.9(7) . .
C14 C15 H15 120.5 . .
C15 C14 C17 120.8(6) . .
C13 C14 C17 120.5(6) . .
C13 C14 C15 118.7(6) . .
F46 C44 S40 115.6(7) . .
F46 C44 F45 99.6(11) . .
F47 C44 S40 116.2(8) . .
F47 C44 F46 116.3(11) . .
F47 C44 F45 100.9(9) . .
F45 C44 S40 104.4(9) . .
H8A C8 H8B 109.5 . .
H8A C8 H8C 109.5 . .
H8B C8 H8C 109.5 . .
C4 C8 H8A 109.5 . .
C4 C8 H8B 109.5 . .
C4 C8 H8C 109.5 . .
C5 C4 C8 119.6(7) . .
C3 C4 C5 118.9(7) . .
C3 C4 C8 121.4(7) . .
N11 C10 H10A 109.0 . .
N11 C10 H10B 109.0 . .
C1 C10 N11 112.9(6) . .
C1 C10 H10A 109.0 . .
C1 C10 H10B 109.0 . .
H10A C10 H10B 107.8 . .
N11 C12 H12 119.8 . .
N11 C12 C13 120.5(7) . .
C13 C12 H12 119.8 . .
C14 C13 H13 119.9 . .
C12 C13 C14 120.2(7) . .
C12 C13 H13 119.9 . .
C32 C33 H33 119.4 . .
C34 C33 C32 121.2(8) . .
C34 C33 H33 119.4 . .
N31 C36 H36 120.1 . .
N31 C36 C35 119.8(8) . .
C35 C36 H36 120.1 . .
N21 C26 C25 119.2(7) . .
N21 C26 H26 120.4 . .
C25 C26 H26 120.4 . .
N31 C30 C3 114.9(6) . .
N31 C30 H30A 108.5 . .
N31 C30 H30B 108.5 . .
C3 C30 H30A 108.5 . .
C3 C30 H30B 108.5 . .
H30A C30 H30B 107.5 . .
C6 C9 H9A 109.5 . .
C6 C9 H9B 109.5 . .
C6 C9 H9C 109.5 . .
H9A C9 H9B 109.5 . .
H9A C9 H9C 109.5 . .
H9B C9 H9C 109.5 . .
C2 C7 H7A 109.5 . .
C2 C7 H7B 109.5 . .
C2 C7 H7C 109.5 . .
H7A C7 H7B 109.5 . .
H7A C7 H7C 109.5 . .
H7B C7 H7C 109.5 . .
C36 C35 H35 119.9 . .
C36 C35 C34 120.1(8) . .
C34 C35 H35 119.9 . .
C37 O38 Gd1 177.6(5) . 2_766
C37 O39 Gd1 112.9(4) . 1_656
Gd1 O2W H2WA 112.2 . .
Gd1 O2W H2WB 112.6 . .
H2WA O2W H2WB 106.4 . .
Gd1 O1W H1WA 112.3 . .
Gd1 O1W H1WB 112.2 . .
H1WA O1W H1WB 106.5 . .
C33 C34 C35 117.7(7) . .
C33 C34 C37 121.8(7) . .
C35 C34 C37 120.5(7) . .
O38 C37 O39 125.1(7) . .
O38 C37 C34 116.2(6) . .
O39 C37 C34 118.7(7) . .

loop_
_geom_bond_atom_site_label_1
_geom_bond_atom_site_label_2
_geom_bond_distance
_geom_bond_site_symmetry_2
Gd1 O18 2.387(5) .
Gd1 O28 2.411(5) 1_444
Gd1 O29 2.362(5) 2_776
Gd1 O19 2.331(5) 2_765
Gd1 O38 2.347(5) 2_766
Gd1 O39 2.416(5) 1_454
Gd1 O2W 2.472(6) .
Gd1 O1W 2.436(6) .
S40 O41 1.409(7) .
S40 O42 1.372(8) .
S40 O43 1.476(8) .
S40 C44 1.838(10) .
O18 C17 1.265(9) .
O28 C27 1.241(9) .
O29 C27 1.259(9) .
O19 C17 1.235(9) .
F46 C44 1.303(12) .
F47 C44 1.260(13) .
C20 H20A 0.9900 .
C20 H20B 0.9900 .
C20 N21 1.518(9) .
C20 C5 1.500(11) .
N21 C22 1.331(10) .
N21 C26 1.346(10) .
N11 C16 1.318(10) .
N11 C10 1.520(9) .
N11 C12 1.348(10) .
C24 C23 1.382(10) .
C24 C25 1.383(10) .
C24 C27 1.517(9) .
F45 C44 1.501(19) .
C16 H16 0.9500 .
C16 C15 1.384(10) .
C23 H23 0.9500 .
C23 C22 1.396(10) .
C5 C6 1.402(11) .
C5 C4 1.407(11) .
N31 C32 1.343(11) .
N31 C36 1.329(11) .
N31 C30 1.513(9) .
C17 C14 1.522(9) .
C6 C1 1.420(11) .
C6 C9 1.494(11) .
C32 H32 0.9500 .
C32 C33 1.368(11) .
C25 H25 0.9500 .
C25 C26 1.389(11) .
C3 C2 1.400(12) .
C3 C4 1.401(11) .
C3 C30 1.516(11) .
C1 C2 1.396(12) .
C1 C10 1.508(11) .
C22 H22 0.9500 .
C2 C7 1.502(11) .
C15 H15 0.9500 .
C15 C14 1.385(10) .
C14 C13 1.372(10) .
C8 H8A 0.9800 .
C8 H8B 0.9800 .
C8 H8C 0.9800 .
C8 C4 1.513(10) .
C10 H10A 0.9900 .
C10 H10B 0.9900 .
C12 H12 0.9500 .
C12 C13 1.356(11) .
C13 H13 0.9500 .
C33 H33 0.9500 .
C33 C34 1.366(11) .
C36 H36 0.9500 .
C36 C35 1.383(11) .
C26 H26 0.9500 .
C30 H30A 0.9900 .
C30 H30B 0.9900 .
C9 H9A 0.9800 .
C9 H9B 0.9800 .
C9 H9C 0.9800 .
C7 H7A 0.9800 .
C7 H7B 0.9800 .
C7 H7C 0.9800 .
C35 H35 0.9500 .
C35 C34 1.388(11) .
O38 C37 1.252(9) .
O39 C37 1.258(9) .
O2W H2WA 0.9154 .
O2W H2WB 0.9164 .
O1W H1WA 0.9093 .
O1W H1WB 0.9097 .
C34 C37 1.498(10) .

loop_
_geom_torsion_atom_site_label_1
_geom_torsion_atom_site_label_2
_geom_torsion_atom_site_label_3
_geom_torsion_atom_site_label_4
_geom_torsion
_geom_torsion_site_symmetry_1
Gd1 O18 C17 O19 7.7(12) .
Gd1 O18 C17 C14 -172.0(4) .
Gd1 O28 C27 O29 -5.0(12) 1_666
Gd1 O28 C27 C24 175.0(4) 1_666
Gd1 O29 C27 O28 48.9(11) 2_776
Gd1 O29 C27 C24 -131.1(6) 2_776
Gd1 O39 C37 O38 2.3(9) 1_656
Gd1 O39 C37 C34 -179.2(5) 1_656
O18 C17 C14 C15 4.4(10) .
O18 C17 C14 C13 -175.4(7) .
O19 C17 C14 C15 -175.2(7) .
O19 C17 C14 C13 4.9(11) .
O41 S40 C44 F46 47.4(15) .
O41 S40 C44 F47 -171.0(11) .
O41 S40 C44 F45 -60.9(7) .
C20 N21 C22 C23 173.8(7) .
C20 N21 C26 C25 -176.1(7) .
C20 C5 C6 C1 -168.0(6) .
C20 C5 C6 C9 8.7(11) .
C20 C5 C4 C3 166.7(6) .
C20 C5 C4 C8 -12.5(10) .
O42 S40 C44 F46 174.5(12) .
O42 S40 C44 F47 -43.9(14) .
O42 S40 C44 F45 66.2(7) .
N21 C20 C5 C6 -102.1(8) .
N21 C20 C5 C4 85.2(9) .
N11 C16 C15 C14 -1.7(13) .
N11 C12 C13 C14 -1.2(14) .
C24 C23 C22 N21 1.9(11) .
C24 C25 C26 N21 2.2(12) .
O43 S40 C44 F46 -66.2(14) .
O43 S40 C44 F47 75.4(13) .
O43 S40 C44 F45 -174.5(7) .
C16 N11 C10 C1 16.9(11) .
C16 N11 C12 C13 0.4(13) .
C16 C15 C14 C17 -179.1(7) .
C16 C15 C14 C13 0.8(12) .
C23 C24 C25 C26 -1.2(12) .
C23 C24 C27 O28 17.5(10) .
C23 C24 C27 O29 -162.5(7) .
C5 C20 N21 C22 40.4(10) .
C5 C20 N21 C26 -144.6(7) .
C5 C6 C1 C2 0.1(11) .
C5 C6 C1 C10 -177.8(7) .
N31 C32 C33 C34 -1.3(15) .
N31 C36 C35 C34 -1.7(15) .
C17 C14 C13 C12 -179.5(8) .
C6 C5 C4 C3 -6.0(10) .
C6 C5 C4 C8 174.8(7) .
C6 C1 C2 C3 -3.0(11) .
C6 C1 C2 C7 176.8(8) .
C6 C1 C10 N11 -93.1(9) .
C32 N31 C36 C35 2.2(14) .
C32 N31 C30 C3 148.4(8) .
C32 C33 C34 C35 1.7(14) .
C32 C33 C34 C37 -177.0(9) .
C25 C24 C23 C22 -0.9(11) .
C25 C24 C27 O28 -160.6(7) .
C25 C24 C27 O29 19.4(10) .
C22 N21 C26 C25 -1.2(12) .
C2 C3 C4 C5 3.1(11) .
C2 C3 C4 C8 -177.7(7) .
C2 C3 C30 N31 94.7(9) .
C2 C1 C10 N11 88.9(9) .
C27 C24 C23 C22 -179.0(7) .
C27 C24 C25 C26 177.0(7) .
C15 C14 C13 C12 0.6(12) .
C4 C5 C6 C1 4.4(10) .
C4 C5 C6 C9 -178.9(7) .
C4 C3 C2 C1 1.4(11) .
C4 C3 C2 C7 -178.4(8) .
C4 C3 C30 N31 -94.3(9) .
C10 N11 C16 C15 178.7(8) .
C10 N11 C12 C13 -177.4(8) .
C10 C1 C2 C3 174.9(7) .
C10 C1 C2 C7 -5.3(11) .
C12 N11 C16 C15 1.1(13) .
C12 N11 C10 C1 -165.4(7) .
C33 C34 C37 O38 -7.9(11) .
C33 C34 C37 O39 173.5(8) .
C36 N31 C32 C33 -0.7(14) .
C36 N31 C30 C3 -35.3(12) .
C36 C35 C34 C33 -0.2(14) .
C36 C35 C34 C37 178.5(8) .
C26 N21 C22 C23 -0.8(11) .
C30 N31 C32 C33 175.6(9) .
C30 N31 C36 C35 -174.0(9) .
C30 C3 C2 C1 172.0(7) .
C30 C3 C2 C7 -7.8(11) .
C30 C3 C4 C5 -167.8(6) .
C30 C3 C4 C8 11.4(10) .
C9 C6 C1 C2 -176.6(8) .
C9 C6 C1 C10 5.5(11) .
C35 C34 C37 O38 173.4(8) .
C35 C34 C37 O39 -5.2(11) .

loop_
_exptl_oxdiff_crystal_face_indexfrac_h
_exptl_oxdiff_crystal_face_indexfrac_k
_exptl_oxdiff_crystal_face_indexfrac_l
_exptl_oxdiff_crystal_face_x
_exptl_oxdiff_crystal_face_y
_exptl_oxdiff_crystal_face_z
3.9995 6.0006 -4.0002 -0.6121 -0.7868 -0.1229
-4.0004 3.9998 8.0008 -0.5199 0.4196 0.7382
0.0006 -7.0003 -4.0005 0.8835 0.1996 -0.4334
-3.0004 9.0002 -1.9998 -0.2788 -0.4037 0.8994
6.0001 -4.9997 -2.0004 -0.0628 -0.2064 -1.0241
-0.9997 -8.0005 8.0004 0.1593 0.8951 -0.3475
-5.9999 -1.0006 7.0006 0.1797 0.7811 0.6717
4.9999 -2.9997 3.0001 -0.5036 -0.0137 -0.7722
1.9994 4.0003 6.0005 -0.9967 -0.0662 0.0172
0.0003 2.0002 -12.0008 0.7463 -0.6864 0.0942
1.0002 -8.0003 8.0003 -0.0503 0.7651 -0.5864
-0.0003 8.0004 -8.0003 -0.0545 -0.8301 0.4669
-5.9998 -1.0006 3.0003 0.4837 0.5895 0.6626
-0.9995 -9.0005 4.0000 0.5460 0.7594 -0.4172
-0.0000 9.0000 -1.0001 -0.6692 -0.5508 0.5433
-0.0000 3.0000 8.9999 -0.9323 0.2633 0.2021
2.0000 1.0000 8.9999 -0.9763 0.2451 -0.1580
4.0000 -1.0000 -10.0000 0.4235 -0.6829 -0.5608
3.0000 -9.0000 3.0001 0.2028 0.4516 -0.8970

loop_
_smtbx_masks_void_nr
_smtbx_masks_void_average_x
_smtbx_masks_void_average_y
_smtbx_masks_void_average_z
_smtbx_masks_void_volume
_smtbx_masks_void_count_electrons
_smtbx_masks_void_content
1 -0.631 0.000 0.000 606.1 201.5 '20x water'
